data_4513344
loop_
_publ_author_name
'L\'opez-Mej\'ias, Vilmal\'i'
'Matzger, Adam J.'

_publ_section_title
;
 Structure--Polymorphism Study of Fenamates: Toward Developing an
 Understanding of the Polymorphophore
;
_journal_issue 8
_journal_name_full 'Crystal Growth &amp; Design'
_journal_page_first 3955
_journal_paper_doi 10.1021/acs.cgd.5b00570
_journal_volume 15
_journal_year 2015
_chemical_formula_moiety 'C13 H10 Br N O2'
_chemical_formula_sum 'C13 H10 Br N O2'
_chemical_formula_weight 292.13
_chemical_name_systematic
;
 ?
;
_space_group_IT_number 2
_symmetry_cell_setting triclinic
_symmetry_space_group_name_Hall '-P 1'
_symmetry_space_group_name_H-M 'P -1'
_atom_sites_solution_hydrogens geom
_atom_sites_solution_primary direct
_atom_sites_solution_secondary difmap
_audit_creation_method SHELXL-97
_cell_angle_alpha 90.577(6)
_cell_angle_beta 91.090(6)
_cell_angle_gamma 98.171(7)
_cell_formula_units_Z 2
_cell_length_a 3.8698(1)
_cell_length_b 11.1898(5)
_cell_length_c 13.2866(9)
_cell_measurement_reflns_used 3762
_cell_measurement_temperature 85(2)
_cell_measurement_theta_max 68.30
_cell_measurement_theta_min 3.30
_cell_volume 569.35(5)
_computing_cell_refinement 'CrystalClear-SM Expert 2.0 r5'
_computing_data_collection 'CrystalClear-SM Expert 2.0 r5 (Rigaku, 2010)'
_computing_data_reduction 'CrystalClear-SM Expert 2.0 r5'
_computing_molecular_graphics 'Bruker SHELXTL'
_computing_publication_material 'Bruker SHELXTL'
_computing_structure_refinement 'SHELXL-97 (Sheldrick, 2008)'
_computing_structure_solution 'SHELXS-97 (Sheldrick, 2008)'
_diffrn_ambient_temperature 85(2)
_diffrn_detector_area_resol_mean 14.629
_diffrn_measured_fraction_theta_full 0.963
_diffrn_measured_fraction_theta_max 0.963
_diffrn_measurement_device_type 'Rigaku Saturn744+ CCD'
_diffrn_measurement_method \w
_diffrn_radiation_monochromator confocal
_diffrn_radiation_source 'rotating anode'
_diffrn_radiation_type CuK\a
_diffrn_radiation_wavelength 1.54187
_diffrn_reflns_av_R_equivalents 0.1908
_diffrn_reflns_av_sigmaI/netI 0.1690
_diffrn_reflns_limit_h_max 4
_diffrn_reflns_limit_h_min -4
_diffrn_reflns_limit_k_max 11
_diffrn_reflns_limit_k_min -12
_diffrn_reflns_limit_l_max 15
_diffrn_reflns_limit_l_min -16
_diffrn_reflns_number 9224
_diffrn_reflns_theta_full 68.22
_diffrn_reflns_theta_max 68.22
_diffrn_reflns_theta_min 3.99
_exptl_absorpt_coefficient_mu 4.832
_exptl_absorpt_correction_T_max 0.9952
_exptl_absorpt_correction_T_min 0.7603
_exptl_absorpt_correction_type multi-scan
_exptl_absorpt_process_details 'Jacobson, R. (1998) Private communication'
_exptl_crystal_colour colorless
_exptl_crystal_density_diffrn 1.704
_exptl_crystal_density_method 'not measured'
_exptl_crystal_description needle
_exptl_crystal_F_000 292
_exptl_crystal_size_max 0.06
_exptl_crystal_size_mid 0.04
_exptl_crystal_size_min 0.001
_refine_diff_density_max 1.516
_refine_diff_density_min -1.477
_refine_diff_density_rms 0.213
_refine_ls_extinction_coef 0.0194(13)
_refine_ls_extinction_expression Fc^*^=kFc[1+0.001xFc^2^\l^3^/sin(2\q)]^-1/4^
_refine_ls_extinction_method SHELXL
_refine_ls_goodness_of_fit_ref 0.995
_refine_ls_hydrogen_treatment mixed
_refine_ls_matrix_type full
_refine_ls_number_parameters 162
_refine_ls_number_reflns 2016
_refine_ls_number_restraints 2
_refine_ls_restrained_S_all 0.994
_refine_ls_R_factor_all 0.1432
_refine_ls_R_factor_gt 0.1177
_refine_ls_shift/su_max 0.001
_refine_ls_shift/su_mean 0.000
_refine_ls_structure_factor_coef Fsqd
_refine_ls_weighting_details 'calc w=1/[\s^2^(Fo^2^)+(0.1834P)^2^+0.0000P] where P=(Fo^2^+2Fc^2^)/3'
_refine_ls_weighting_scheme calc
_refine_ls_wR_factor_gt 0.2744
_refine_ls_wR_factor_ref 0.3094
_reflns_number_gt 1205
_reflns_number_total 2016
_reflns_threshold_expression >2sigma(I)
_cod_data_source_file cg5b00570_si_002.cif
_cod_data_source_block TAanalogue4-formI
_cod_depositor_comments 'Adding full bibliography for 4513336--4513344.cif.'
_cod_database_code 4513344

loop_
_symmetry_equiv_pos_as_xyz
'x, y, z'
'-x, -y, -z'

loop_
_atom_site_label
_atom_site_type_symbol
_atom_site_fract_x
_atom_site_fract_y
_atom_site_fract_z
_atom_site_U_iso_or_equiv
_atom_site_adp_type
_atom_site_occupancy
_atom_site_symmetry_multiplicity
_atom_site_calc_flag
_atom_site_refinement_flags
Br1 Br -0.00324(10) 1.17065(4) 0.42265(3) 0.05943(15) Uani 1 1 d .
N1 N 0.0275(9) 0.7958(3) 0.1803(2) 0.0532(10) Uani 1 1 d D
H1A H -0.020(9) 0.7639(19) 0.1187(8) 0.064 Uiso 1 1 d D
O1 O -0.2926(7) 0.6218(3) 0.05798(17) 0.0542(8) Uani 1 1 d .
O2 O -0.3689(8) 0.4332(2) 0.11442(17) 0.0535(8) Uani 1 1 d D
H2 H -0.413(10) 0.3913(14) 0.0623(8) 0.067(13) Uiso 1 1 d D
C1 C -0.2476(10) 0.5472(4) 0.1248(3) 0.0504(11) Uani 1 1 d .
C2 C -0.0583(10) 0.5802(4) 0.2220(3) 0.0472(11) Uani 1 1 d .
C3 C -0.0105(9) 0.4911(3) 0.2872(2) 0.0425(10) Uani 1 1 d .
H3A H -0.1022 0.4099 0.2704 0.051 Uiso 1 1 calc R
C4 C 0.1689(10) 0.5163(4) 0.3773(3) 0.0496(11) Uani 1 1 d .
H4A H 0.2050 0.4530 0.4216 0.059 Uiso 1 1 calc R
C5 C 0.2941(10) 0.6334(4) 0.4020(3) 0.0538(12) Uani 1 1 d .
H5A H 0.4073 0.6521 0.4654 0.065 Uiso 1 1 calc R
C6 C 0.2571(11) 0.7249(4) 0.3352(3) 0.0554(13) Uani 1 1 d .
H6A H 0.3613 0.8050 0.3512 0.066 Uiso 1 1 calc R
C7 C 0.0727(11) 0.7021(4) 0.2462(3) 0.0510(12) Uani 1 1 d .
C8 C 0.0990(10) 0.9188(4) 0.1983(3) 0.0525(12) Uani 1 1 d .
C9 C 0.0363(10) 0.9757(4) 0.2886(3) 0.0471(11) Uani 1 1 d .
H9A H -0.0553 0.9292 0.3439 0.056 Uiso 1 1 calc R
C10 C 0.1064(11) 1.0978(4) 0.2972(3) 0.0569(13) Uani 1 1 d .
C11 C 0.2453(11) 1.1718(4) 0.2218(3) 0.0563(13) Uani 1 1 d .
H11A H 0.2916 1.2571 0.2300 0.068 Uiso 1 1 calc R
C12 C 0.3138(11) 1.1143(4) 0.1328(3) 0.0571(12) Uani 1 1 d .
H12A H 0.4163 1.1618 0.0794 0.069 Uiso 1 1 calc R
C13 C 0.2412(11) 0.9944(4) 0.1191(3) 0.0530(12) Uani 1 1 d .
H13A H 0.2851 0.9594 0.0560 0.064 Uiso 1 1 calc R

loop_
_atom_site_aniso_label
_atom_site_aniso_U_11
_atom_site_aniso_U_22
_atom_site_aniso_U_33
_atom_site_aniso_U_23
_atom_site_aniso_U_13
_atom_site_aniso_U_12
Br1 0.0590(3) 0.0689(3) 0.0491(2) -0.0129(2) 0.0057(2) 0.0048(2)
N1 0.0637(19) 0.051(2) 0.0417(15) -0.0014(15) 0.0090(14) -0.0026(17)
O1 0.0736(17) 0.0535(16) 0.0313(11) -0.0035(12) -0.0027(11) -0.0050(15)
O2 0.0710(17) 0.0470(15) 0.0378(11) -0.0102(12) -0.0026(12) -0.0068(14)
C1 0.053(2) 0.061(2) 0.0346(16) -0.0092(17) -0.0006(15) 0.0008(19)
C2 0.056(2) 0.047(2) 0.0366(16) -0.0073(16) 0.0068(15) -0.0010(18)
C3 0.0457(18) 0.040(2) 0.0388(16) -0.0042(16) 0.0092(14) -0.0046(17)
C4 0.055(2) 0.053(2) 0.0418(17) 0.0000(17) 0.0056(16) 0.0119(18)
C5 0.050(2) 0.073(3) 0.0399(18) -0.0062(19) -0.0035(16) 0.012(2)
C6 0.058(2) 0.057(3) 0.0470(19) -0.001(2) -0.0011(17) -0.004(2)
C7 0.056(2) 0.060(3) 0.0339(16) 0.0042(17) 0.0043(15) -0.001(2)
C8 0.0478(19) 0.062(3) 0.0443(18) -0.0042(18) 0.0094(15) -0.0035(19)
C9 0.0503(19) 0.049(2) 0.0386(16) -0.0046(17) 0.0115(14) -0.0043(18)
C10 0.051(2) 0.065(3) 0.054(2) -0.002(2) 0.0085(17) 0.007(2)
C11 0.065(2) 0.052(2) 0.051(2) 0.0020(19) 0.0040(18) 0.007(2)
C12 0.056(2) 0.063(3) 0.0486(19) -0.0118(19) 0.0133(16) -0.004(2)
C13 0.061(2) 0.057(3) 0.0388(17) -0.0108(18) 0.0109(16) 0.001(2)

loop_
_atom_type_symbol
_atom_type_description
_atom_type_scat_dispersion_real
_atom_type_scat_dispersion_imag
_atom_type_scat_source
C C 0.0181 0.0091 'International Tables Vol C Tables 4.2.6.8 and 6.1.1.4'
H H 0.0000 0.0000 'International Tables Vol C Tables 4.2.6.8 and 6.1.1.4'
N N 0.0311 0.0180 'International Tables Vol C Tables 4.2.6.8 and 6.1.1.4'
O O 0.0492 0.0322 'International Tables Vol C Tables 4.2.6.8 and 6.1.1.4'
Br Br -0.6763 1.2805 'International Tables Vol C Tables 4.2.6.8 and 6.1.1.4'

loop_
_geom_angle_atom_site_label_1
_geom_angle_atom_site_label_2
_geom_angle_atom_site_label_3
_geom_angle
C8 N1 C7 128.1(3)
O1 C1 O2 121.7(3)
O1 C1 C2 123.7(4)
O2 C1 C2 114.6(3)
C3 C2 C7 120.3(3)
C3 C2 C1 118.8(4)
C7 C2 C1 120.9(4)
C2 C3 C4 121.1(4)
C5 C4 C3 119.2(4)
C4 C5 C6 120.3(4)
C7 C6 C5 121.2(4)
C6 C7 N1 120.9(4)
C6 C7 C2 117.6(4)
N1 C7 C2 121.5(3)
N1 C8 C9 124.7(3)
N1 C8 C13 118.4(3)
C9 C8 C13 116.9(4)
C10 C9 C8 119.8(4)
C9 C10 C11 124.0(4)
C9 C10 Br1 117.5(3)
C11 C10 Br1 118.5(3)
C10 C11 C12 115.8(4)
C13 C12 C11 122.8(4)
C12 C13 C8 120.6(4)

loop_
_geom_bond_atom_site_label_1
_geom_bond_atom_site_label_2
_geom_bond_distance
Br1 C10 1.929(4)
N1 C8 1.383(6)
N1 C7 1.401(5)
O1 C1 1.251(5)
O2 C1 1.300(5)
C1 C2 1.490(5)
C2 C3 1.357(5)
C2 C7 1.417(6)
C3 C4 1.379(5)
C4 C5 1.365(6)
C5 C6 1.383(6)
C6 C7 1.372(5)
C8 C9 1.393(5)
C8 C13 1.426(5)
C9 C10 1.358(6)
C10 C11 1.375(6)
C11 C12 1.388(6)
C12 C13 1.341(6)

loop_
_geom_hbond_atom_site_label_D
_geom_hbond_atom_site_label_H
_geom_hbond_atom_site_label_A
_geom_hbond_distance_DH
_geom_hbond_distance_HA
_geom_hbond_distance_DA
_geom_hbond_angle_DHA
_geom_hbond_site_symmetry_A
N1 H1A O1 0.894(12) 1.94(2) 2.672(4) 138.1(19) .
O2 H2 O1 0.834(12) 1.94(2) 2.640(3) 141(3) 2_465
